data_7226043
loop_
_publ_author_name
'Nikolin, Alexey Aleksandrovich'
'Kramarova, Eugenia'
'Shipov, Aleksander'
'Baukov, Yuri'
'Negrebetsky, Vadim V.'
'Dmitry, Arkhipov E.'
'Korlyukov, Aleksander'
'Lagunin, Alexey'
'Bylikin, Sergey'
'Bassindale, Alan R.'
'Taylor, P. G.'

_publ_section_title
;
 N, N-bis-(dimethylfluorosilylmethyl)amides of N-organosulfonylproline and
 sarcosine: synthesis, structure, stereodynamic behaviour and in silico
 studies
;
_journal_name_full 'RSC Adv.'
_journal_paper_doi 10.1039/C6RA14450K
_journal_year 2016
_chemical_absolute_configuration ad
_chemical_formula_moiety 'C12 H26 F2 N2 O3 S Si2'
_chemical_formula_sum 'C12 H26 F2 N2 O3 S Si2'
_chemical_formula_weight 372.59
_chemical_melting_point 373.5(5)
_chemical_name_systematic (S)-N,N-bis((fluorodimethylsilyl)methyl)-1-(methylsulfonyl)pyrrolidine-2-carboxamide
_space_group_crystal_system orthorhombic
_space_group_IT_number 19
_space_group_name_Hall 'P 2ac 2ab'
_space_group_name_H-M_alt 'P 21 21 21'
_symmetry_space_group_name_Hall 'P 2ac 2ab'
_symmetry_space_group_name_H-M 'P 21 21 21'
_atom_sites_solution_hydrogens mixed
_audit_creation_date 2015-04-08
_audit_creation_method
;
Olex2 1.2
(compiled 2015.01.26 svn.r3150 for OlexSys, GUI svn.r4998)
;
_audit_update_record
;
2015-04-14 deposited with the CCDC.
2016-07-25 downloaded from the CCDC.
;
_cell_angle_alpha 90
_cell_angle_beta 90
_cell_angle_gamma 90
_cell_formula_units_Z 8
_cell_length_a 13.0441(9)
_cell_length_b 15.9282(11)
_cell_length_c 18.2980(13)
_cell_measurement_reflns_used 9819
_cell_measurement_temperature 100.0
_cell_measurement_theta_max 30.38
_cell_measurement_theta_min 2.23
_cell_volume 3801.8(5)
_computing_cell_refinement 'SAINT v7.60A (Bruker, 2007)'
_computing_data_collection 'APEX2 (Bruker, 2007)'
_computing_data_reduction 'SAINT v7.60A (Bruker, 2007)'
_computing_molecular_graphics 'Olex2 (Dolomanov et al., 2009)'
_computing_publication_material 'Olex2 (Dolomanov et al., 2009)'
_computing_structure_refinement 'XL (Sheldrick, 2008)'
_diffrn_ambient_temperature 100.0
_diffrn_measured_fraction_theta_full 1.000
_diffrn_measured_fraction_theta_max 0.998
_diffrn_measurement_device_type 'Bruker APEX II CCD area detector'
_diffrn_measurement_method '\f and \w scans'
_diffrn_radiation_monochromator graphite
_diffrn_radiation_type MoK\a
_diffrn_radiation_wavelength 0.71073
_diffrn_reflns_av_R_equivalents 0.0327
_diffrn_reflns_av_unetI/netI 0.0229
_diffrn_reflns_Laue_measured_fraction_full 1.000
_diffrn_reflns_Laue_measured_fraction_max 0.998
_diffrn_reflns_limit_h_max 18
_diffrn_reflns_limit_h_min -18
_diffrn_reflns_limit_k_max 22
_diffrn_reflns_limit_k_min -22
_diffrn_reflns_limit_l_max 26
_diffrn_reflns_limit_l_min -26
_diffrn_reflns_number 65941
_diffrn_reflns_point_group_measured_fraction_full 1.000
_diffrn_reflns_point_group_measured_fraction_max 0.997
_diffrn_reflns_theta_full 25.242
_diffrn_reflns_theta_max 30.529
_diffrn_reflns_theta_min 1.695
_exptl_absorpt_coefficient_mu 0.325
_exptl_absorpt_correction_T_max 0.7461
_exptl_absorpt_correction_T_min 0.6358
_exptl_absorpt_correction_type multi-scan
_exptl_absorpt_process_details
;
SADABS-2008/1 (Bruker,2001) was used for absorption correction.
wR2(int) was 0.1055 before and 0.0451 after correction.
The Ratio of minimum to maximum transmission is 0.8522.
The \l/2 correction factor is 0.0015.
;
_exptl_crystal_colour 'clear colourless'
_exptl_crystal_colour_lustre clear
_exptl_crystal_colour_primary colourless
_exptl_crystal_density_diffrn 1.302
_exptl_crystal_description prism
_exptl_crystal_F_000 1584
_exptl_crystal_recrystallization_method 'Re-crystallisation from solvent: heptane'
_exptl_crystal_size_max 0.28
_exptl_crystal_size_mid 0.23
_exptl_crystal_size_min 0.21
_refine_diff_density_max 0.381
_refine_diff_density_min -0.197
_refine_diff_density_rms 0.048
_refine_ls_abs_structure_details
;
 Flack x determined using 4572 quotients [(I+)-(I-)]/[(I+)+(I-)]
 (Parsons, Flack and Wagner, Acta Cryst. B69 (2013) 249-259).
;
_refine_ls_abs_structure_Flack 0.016(13)
_refine_ls_extinction_method none
_refine_ls_goodness_of_fit_ref 1.084
_refine_ls_hydrogen_treatment mixed
_refine_ls_matrix_type full
_refine_ls_number_parameters 411
_refine_ls_number_reflns 11597
_refine_ls_number_restraints 0
_refine_ls_restrained_S_all 1.084
_refine_ls_R_factor_all 0.0336
_refine_ls_R_factor_gt 0.0266
_refine_ls_shift/su_max 0.001
_refine_ls_shift/su_mean 0.000
_refine_ls_structure_factor_coef Fsqd
_refine_ls_weighting_details 'w=1/[\s^2^(Fo^2^)+(0.0376P)^2^+0.5014P] where P=(Fo^2^+2Fc^2^)/3'
_refine_ls_weighting_scheme calc
_refine_ls_wR_factor_gt 0.0655
_refine_ls_wR_factor_ref 0.0698
_reflns_Friedel_coverage 0.819
_reflns_Friedel_fraction_full 1.000
_reflns_Friedel_fraction_max 0.997
_reflns_number_gt 10557
_reflns_number_total 11597
_reflns_threshold_expression 'I > 2\s(I)'
_cod_data_source_file c6ra14450k2.cif
_cod_data_source_block difluoride
_cod_depositor_comments
;
The following automatic conversions were performed:

'_chemical_melting_point' value '373-374' was changed to '373.5(5)' -
the average value was taken and precision was estimated.

Automatic conversion script
Id: cif_fix_values 4268 2015-11-12 08:31:59Z antanas 
;
_cod_database_code 7226043
_shelxl_version_number 2014/6
_shelx_space_group_comment
;
The symmetry employed for this shelxl refinement is uniquely defined
by the following loop, which should always be used as a source of
symmetry information in preference to the above space-group names.
They are only intended as comments.
;
_shelx_estimated_absorpt_t_max 0.935
_shelx_estimated_absorpt_t_min 0.914
_olex2_refinement_description
;
1. Fixed Uiso
 At 1.2 times of:
  All C(H) groups, All C(H,H) groups
 At 1.5 times of:
  All C(H,H,H) groups
2.a Ternary CH refined with riding coordinates:
 C8(H8)
2.b Secondary CH2 refined with riding coordinates:
 C3(H3A,H3B), C5(H5A,H5B), C9(H9A,H9B), C10(H10A,H10B), C11(H11A,H11B),
 C15(H15A,H15B), C17(H17A,H17B), C21(H21A,H21B), C22(H22A,H22B), C23(H23A,H23B)
2.c Idealised Me refined as rotating group:
 C1(H1A,H1B,H1C), C2(H2A,H2B,H2C), C6(H6A,H6B,H6C), C7(H7A,H7B,H7C), C12(H12A,
 H12B,H12C), C13(H13A,H13B,H13C), C14(H14A,H14B,H14C), C18(H18A,H18B,H18C),
 C19(H19A,H19B,H19C), C24(H24A,H24B,H24C)
;
_olex2_submission_special_instructions 'No special instructions were received'

loop_
_space_group_symop_operation_xyz
'x, y, z'
'-x+1/2, -y, z+1/2'
'-x, y+1/2, -z+1/2'
'x+1/2, -y+1/2, -z'

loop_
_atom_site_label
_atom_site_type_symbol
_atom_site_fract_x
_atom_site_fract_y
_atom_site_fract_z
_atom_site_U_iso_or_equiv
_atom_site_adp_type
_atom_site_occupancy
_atom_site_site_symmetry_order
_atom_site_calc_flag
_atom_site_refinement_flags_posn
S1 S 0.65616(4) 0.90467(3) -0.04087(2) 0.01803(9) Uani 1 1 d .
Si1 Si 0.86024(4) 1.17674(3) 0.05507(3) 0.01628(9) Uani 1 1 d .
Si2 Si 0.68936(5) 0.98209(3) 0.24474(3) 0.02187(11) Uani 1 1 d .
F1 F 0.87672(10) 1.27018(7) 0.09746(7) 0.0259(3) Uani 1 1 d .
F2 F 0.66462(11) 1.08032(8) 0.25732(7) 0.0316(3) Uani 1 1 d .
O1 O 0.84374(11) 1.05526(8) 0.01732(7) 0.0172(2) Uani 1 1 d .
O2 O 0.61733(11) 0.97563(8) -0.00125(8) 0.0221(3) Uani 1 1 d .
O3 O 0.64401(13) 0.90103(10) -0.11876(7) 0.0277(3) Uani 1 1 d .
N1 N 0.83296(12) 1.02960(9) 0.13686(8) 0.0159(3) Uani 1 1 d .
N2 N 0.77722(12) 0.89944(9) -0.02382(8) 0.0166(3) Uani 1 1 d .
C1 C 0.98011(16) 1.18065(13) 0.00008(12) 0.0258(4) Uani 1 1 d .
H1A H 0.9942 1.2388 -0.0142 0.039 Uiso 1 1 calc GR
H1B H 0.9719 1.1461 -0.0438 0.039 Uiso 1 1 calc GR
H1C H 1.0373 1.1591 0.0293 0.039 Uiso 1 1 calc GR
C2 C 0.73547(17) 1.20102(13) 0.01067(12) 0.0262(4) Uani 1 1 d .
H2A H 0.7289 1.2619 0.0044 0.039 Uiso 1 1 calc GR
H2B H 0.6793 1.1804 0.0414 0.039 Uiso 1 1 calc GR
H2C H 0.7324 1.1736 -0.0372 0.039 Uiso 1 1 calc GR
C3 C 0.85744(16) 1.11892(10) 0.14602(10) 0.0191(3) Uani 1 1 d .
H3A H 0.9251 1.1243 0.1701 0.023 Uiso 1 1 calc R
H3B H 0.8056 1.1452 0.1782 0.023 Uiso 1 1 calc R
C4 C 0.82919(13) 1.00383(10) 0.06807(9) 0.0147(3) Uani 1 1 d .
C5 C 0.82073(15) 0.97726(11) 0.20275(9) 0.0186(3) Uani 1 1 d .
H5A H 0.8716 0.9953 0.2397 0.022 Uiso 1 1 calc R
H5B H 0.8361 0.9182 0.1899 0.022 Uiso 1 1 calc R
C6 C 0.6892(2) 0.92688(15) 0.33311(11) 0.0351(5) Uani 1 1 d .
H6A H 0.6227 0.9348 0.3571 0.053 Uiso 1 1 calc GR
H6B H 0.7436 0.9496 0.3643 0.053 Uiso 1 1 calc GR
H6C H 0.7012 0.8669 0.3250 0.053 Uiso 1 1 calc GR
C7 C 0.58972(17) 0.94234(14) 0.18219(12) 0.0286(4) Uani 1 1 d .
H7A H 0.5218 0.9562 0.2017 0.043 Uiso 1 1 calc GR
H7B H 0.5963 0.8813 0.1775 0.043 Uiso 1 1 calc GR
H7C H 0.5981 0.9685 0.1341 0.043 Uiso 1 1 calc GR
C8 C 0.81463(14) 0.91107(10) 0.05113(9) 0.0152(3) Uani 1 1 d .
H8 H 0.7674 0.8841 0.0873 0.018 Uiso 1 1 calc R
C9 C 0.91989(15) 0.86688(12) 0.05022(11) 0.0217(4) Uani 1 1 d .
H9A H 0.9706 0.8979 0.0801 0.026 Uiso 1 1 calc R
H9B H 0.9145 0.8086 0.0687 0.026 Uiso 1 1 calc R
C10 C 0.94939(16) 0.86810(13) -0.03078(11) 0.0241(4) Uani 1 1 d .
H10A H 0.9759 0.9238 -0.0455 0.029 Uiso 1 1 calc R
H10B H 1.0016 0.8248 -0.0419 0.029 Uiso 1 1 calc R
C11 C 0.84859(16) 0.84873(11) -0.06845(10) 0.0217(4) Uani 1 1 d .
H11A H 0.8490 0.8672 -0.1201 0.026 Uiso 1 1 calc R
H11B H 0.8319 0.7882 -0.0660 0.026 Uiso 1 1 calc R
C12 C 0.59951(16) 0.81378(12) -0.00356(11) 0.0247(4) Uani 1 1 d .
H12A H 0.5248 0.8173 -0.0085 0.037 Uiso 1 1 calc GR
H12B H 0.6176 0.8093 0.0483 0.037 Uiso 1 1 calc GR
H12C H 0.6246 0.7642 -0.0297 0.037 Uiso 1 1 calc GR
S2 S 0.86159(4) 0.36251(3) 0.31348(2) 0.01835(9) Uani 1 1 d .
Si3 Si 0.76037(5) 0.66909(3) 0.21499(3) 0.02152(11) Uani 1 1 d .
Si4 Si 0.84912(5) 0.49548(3) -0.01300(3) 0.02136(11) Uani 1 1 d .
F3 F 0.79196(12) 0.76696(7) 0.18684(7) 0.0355(3) Uani 1 1 d .
F4 F 0.88156(10) 0.58857(8) -0.03871(7) 0.0269(3) Uani 1 1 d .
O4 O 0.72850(11) 0.54467(8) 0.23488(7) 0.0199(3) Uani 1 1 d .
O5 O 0.91980(11) 0.43664(9) 0.29684(8) 0.0254(3) Uani 1 1 d .
O6 O 0.83817(12) 0.34205(9) 0.38804(7) 0.0262(3) Uani 1 1 d .
N3 N 0.83198(12) 0.52778(9) 0.13871(8) 0.0170(3) Uani 1 1 d .
N4 N 0.75316(12) 0.37206(9) 0.27139(8) 0.0170(3) Uani 1 1 d .
C13 C 0.6189(2) 0.68135(16) 0.20525(15) 0.0376(5) Uani 1 1 d .
H13A H 0.6016 0.7412 0.2030 0.056 Uiso 1 1 calc GR
H13B H 0.5845 0.6557 0.2473 0.056 Uiso 1 1 calc GR
H13C H 0.5961 0.6536 0.1603 0.056 Uiso 1 1 calc GR
C14 C 0.8186(2) 0.67409(16) 0.30768(12) 0.0340(5) Uani 1 1 d .
H14A H 0.8429 0.7313 0.3172 0.051 Uiso 1 1 calc GR
H14B H 0.8764 0.6349 0.3104 0.051 Uiso 1 1 calc GR
H14C H 0.7671 0.6587 0.3443 0.051 Uiso 1 1 calc GR
C15 C 0.83827(17) 0.61990(11) 0.13892(11) 0.0240(4) Uani 1 1 d .
H15A H 0.8134 0.6415 0.0914 0.029 Uiso 1 1 calc R
H15B H 0.9109 0.6369 0.1443 0.029 Uiso 1 1 calc R
C16 C 0.77343(13) 0.49606(10) 0.19094(9) 0.0155(3) Uani 1 1 d .
C17 C 0.89359(15) 0.48214(11) 0.08445(10) 0.0187(3) Uani 1 1 d .
H17A H 0.8924 0.4216 0.0967 0.022 Uiso 1 1 calc R
H17B H 0.9656 0.5015 0.0881 0.022 Uiso 1 1 calc R
C18 C 0.9144(2) 0.41805(14) -0.07198(12) 0.0316(5) Uani 1 1 d .
H18A H 0.8998 0.4307 -0.1233 0.047 Uiso 1 1 calc GR
H18B H 0.8895 0.3616 -0.0603 0.047 Uiso 1 1 calc GR
H18C H 0.9885 0.4208 -0.0635 0.047 Uiso 1 1 calc GR
C19 C 0.70833(17) 0.48737(15) -0.01742(13) 0.0315(5) Uani 1 1 d .
H19A H 0.6856 0.4955 -0.0680 0.047 Uiso 1 1 calc GR
H19B H 0.6776 0.5305 0.0138 0.047 Uiso 1 1 calc GR
H19C H 0.6869 0.4317 -0.0004 0.047 Uiso 1 1 calc GR
C20 C 0.75261(14) 0.40253(11) 0.19527(9) 0.0158(3) Uani 1 1 d .
H20 H 0.8021(18) 0.3723(15) 0.1686(13) 0.018(6) Uiso 1 1 d .
C21 C 0.64303(16) 0.38239(12) 0.17074(11) 0.0233(4) Uani 1 1 d .
H21A H 0.6388 0.3767 0.1169 0.028 Uiso 1 1 calc R
H21B H 0.5944 0.4263 0.1870 0.028 Uiso 1 1 calc R
C22 C 0.62154(17) 0.29855(13) 0.20883(12) 0.0256(4) Uani 1 1 d .
H22A H 0.5469 0.2886 0.2133 0.031 Uiso 1 1 calc R
H22B H 0.6528 0.2513 0.1816 0.031 Uiso 1 1 calc R
C23 C 0.67095(16) 0.30859(12) 0.28371(11) 0.0226(4) Uani 1 1 d .
H23A H 0.6205 0.3289 0.3201 0.027 Uiso 1 1 calc R
H23B H 0.7002 0.2548 0.3009 0.027 Uiso 1 1 calc R
C24 C 0.92770(17) 0.27591(13) 0.27605(11) 0.0247(4) Uani 1 1 d .
H24A H 0.9981 0.2751 0.2947 0.037 Uiso 1 1 calc GR
H24B H 0.9289 0.2807 0.2227 0.037 Uiso 1 1 calc GR
H24C H 0.8928 0.2238 0.2900 0.037 Uiso 1 1 calc GR

loop_
_atom_site_aniso_label
_atom_site_aniso_U_11
_atom_site_aniso_U_22
_atom_site_aniso_U_33
_atom_site_aniso_U_23
_atom_site_aniso_U_13
_atom_site_aniso_U_12
S1 0.0193(2) 0.01659(18) 0.01821(19) -0.00148(15) -0.00432(16) -0.00214(16)
Si1 0.0179(2) 0.01322(19) 0.0177(2) -0.00077(16) 0.00263(18) -0.00006(18)
Si2 0.0317(3) 0.0189(2) 0.0149(2) 0.00032(18) 0.0045(2) -0.0006(2)
F1 0.0363(7) 0.0143(5) 0.0271(6) -0.0033(4) 0.0047(5) -0.0032(5)
F2 0.0438(8) 0.0226(6) 0.0283(6) -0.0029(5) 0.0104(6) 0.0045(5)
O1 0.0218(6) 0.0151(5) 0.0148(5) 0.0002(4) 0.0006(5) -0.0009(5)
O2 0.0194(7) 0.0187(6) 0.0281(7) -0.0026(5) -0.0034(5) 0.0022(5)
O3 0.0334(8) 0.0304(7) 0.0194(6) -0.0010(5) -0.0098(6) -0.0049(7)
N1 0.0211(7) 0.0133(6) 0.0135(6) -0.0010(5) -0.0006(5) -0.0012(5)
N2 0.0187(7) 0.0168(6) 0.0143(6) -0.0042(5) -0.0029(5) 0.0007(6)
C1 0.0225(9) 0.0232(9) 0.0317(10) -0.0024(8) 0.0081(8) -0.0048(8)
C2 0.0250(10) 0.0252(9) 0.0285(10) 0.0002(8) -0.0005(8) 0.0068(8)
C3 0.0255(9) 0.0142(7) 0.0175(7) -0.0033(6) -0.0006(7) -0.0027(7)
C4 0.0135(7) 0.0147(7) 0.0158(7) -0.0009(6) -0.0010(6) 0.0010(6)
C5 0.0270(9) 0.0155(7) 0.0134(7) 0.0002(6) -0.0043(6) 0.0001(7)
C6 0.0562(15) 0.0316(11) 0.0174(9) 0.0042(8) 0.0051(9) -0.0074(10)
C7 0.0274(11) 0.0330(11) 0.0253(9) 0.0027(8) 0.0016(8) -0.0031(9)
C8 0.0189(8) 0.0141(7) 0.0125(7) -0.0015(6) -0.0015(6) 0.0008(6)
C9 0.0245(9) 0.0207(8) 0.0199(8) -0.0007(7) -0.0037(7) 0.0085(7)
C10 0.0232(9) 0.0251(9) 0.0241(9) 0.0020(7) 0.0041(7) 0.0086(8)
C11 0.0301(10) 0.0189(8) 0.0161(7) -0.0017(6) 0.0015(7) 0.0061(7)
C12 0.0256(10) 0.0196(9) 0.0288(10) -0.0034(7) 0.0030(8) -0.0075(7)
S2 0.0208(2) 0.01592(18) 0.01835(19) -0.00092(15) -0.00406(16) 0.00221(16)
Si3 0.0301(3) 0.0131(2) 0.0214(2) 0.00052(18) 0.0057(2) -0.0004(2)
Si4 0.0258(3) 0.0199(2) 0.0184(2) 0.00155(18) 0.0023(2) -0.0064(2)
F3 0.0586(9) 0.0132(5) 0.0346(7) 0.0004(5) 0.0147(6) -0.0033(5)
F4 0.0324(7) 0.0235(6) 0.0248(6) 0.0069(5) -0.0003(5) -0.0077(5)
O4 0.0234(7) 0.0152(6) 0.0211(6) 0.0010(5) 0.0063(5) 0.0012(5)
O5 0.0226(7) 0.0213(7) 0.0323(8) 0.0000(6) -0.0062(6) -0.0028(5)
O6 0.0353(8) 0.0262(7) 0.0170(6) 0.0000(5) -0.0045(6) 0.0055(6)
N3 0.0196(7) 0.0125(6) 0.0190(7) 0.0013(5) 0.0036(6) 0.0000(5)
N4 0.0172(7) 0.0168(6) 0.0169(7) 0.0043(5) -0.0010(6) -0.0014(6)
C13 0.0358(13) 0.0313(11) 0.0457(13) 0.0117(10) 0.0051(10) 0.0133(10)
C14 0.0420(13) 0.0332(11) 0.0268(10) -0.0030(9) 0.0014(9) -0.0128(10)
C15 0.0339(11) 0.0126(7) 0.0254(9) 0.0017(6) 0.0079(8) -0.0036(7)
C16 0.0161(8) 0.0137(7) 0.0167(7) 0.0017(6) -0.0012(6) 0.0000(6)
C17 0.0210(9) 0.0164(8) 0.0188(8) 0.0009(6) 0.0060(7) -0.0004(7)
C18 0.0418(13) 0.0296(11) 0.0233(9) -0.0064(8) 0.0070(9) -0.0096(9)
C19 0.0276(11) 0.0345(11) 0.0325(11) 0.0109(9) -0.0042(8) -0.0076(9)
C20 0.0177(8) 0.0138(7) 0.0158(7) 0.0017(6) 0.0006(6) -0.0010(6)
C21 0.0220(9) 0.0249(9) 0.0228(8) 0.0058(7) -0.0052(7) -0.0077(8)
C22 0.0265(10) 0.0245(9) 0.0259(9) 0.0038(7) -0.0011(8) -0.0116(8)
C23 0.0234(9) 0.0230(9) 0.0215(8) 0.0075(7) 0.0025(7) -0.0063(7)
C24 0.0278(10) 0.0227(9) 0.0236(9) -0.0042(7) -0.0053(8) 0.0081(8)

loop_
_atom_type_symbol
_atom_type_description
_atom_type_scat_dispersion_real
_atom_type_scat_dispersion_imag
_atom_type_scat_source
C C 0.0033 0.0016 'International Tables Vol C Tables 4.2.6.8 and 6.1.1.4'
H H 0.0000 0.0000 'International Tables Vol C Tables 4.2.6.8 and 6.1.1.4'
F F 0.0171 0.0103 'International Tables Vol C Tables 4.2.6.8 and 6.1.1.4'
N N 0.0061 0.0033 'International Tables Vol C Tables 4.2.6.8 and 6.1.1.4'
O O 0.0106 0.0060 'International Tables Vol C Tables 4.2.6.8 and 6.1.1.4'
S S 0.1246 0.1234 'International Tables Vol C Tables 4.2.6.8 and 6.1.1.4'
Si Si 0.0817 0.0704 'International Tables Vol C Tables 4.2.6.8 and 6.1.1.4'

loop_
_geom_angle_atom_site_label_1
_geom_angle_atom_site_label_2
_geom_angle_atom_site_label_3
_geom_angle
O2 S1 O3 119.64(9)
O2 S1 N2 106.78(8)
O2 S1 C12 107.65(9)
O3 S1 N2 107.35(9)
O3 S1 C12 107.77(9)
N2 S1 C12 107.06(9)
F1 Si1 O1 172.07(6)
F1 Si1 C1 96.41(8)
F1 Si1 C2 97.38(8)
F1 Si1 C3 91.56(7)
C1 Si1 O1 86.45(8)
C1 Si1 C3 120.36(10)
C2 Si1 O1 87.56(8)
C2 Si1 C1 119.49(10)
C2 Si1 C3 117.78(10)
C3 Si1 O1 80.62(6)
F2 Si2 C5 106.27(8)
F2 Si2 C6 109.73(9)
F2 Si2 C7 106.29(10)
C6 Si2 C5 109.91(11)
C6 Si2 C7 112.37(11)
C7 Si2 C5 112.01(9)
C4 O1 Si1 112.36(11)
C3 N1 C5 118.58(14)
C4 N1 C3 114.64(14)
C4 N1 C5 126.70(15)
C8 N2 S1 120.00(12)
C8 N2 C11 112.07(14)
C11 N2 S1 122.57(12)
Si1 C1 H1A 109.5
Si1 C1 H1B 109.5
Si1 C1 H1C 109.5
H1A C1 H1B 109.5
H1A C1 H1C 109.5
H1B C1 H1C 109.5
Si1 C2 H2A 109.5
Si1 C2 H2B 109.5
Si1 C2 H2C 109.5
H2A C2 H2B 109.5
H2A C2 H2C 109.5
H2B C2 H2C 109.5
Si1 C3 H3A 109.2
Si1 C3 H3B 109.2
N1 C3 Si1 111.94(12)
N1 C3 H3A 109.2
N1 C3 H3B 109.2
H3A C3 H3B 107.9
O1 C4 N1 119.73(16)
O1 C4 C8 120.19(15)
N1 C4 C8 119.94(15)
Si2 C5 H5A 108.7
Si2 C5 H5B 108.7
N1 C5 Si2 114.19(13)
N1 C5 H5A 108.7
N1 C5 H5B 108.7
H5A C5 H5B 107.6
Si2 C6 H6A 109.5
Si2 C6 H6B 109.5
Si2 C6 H6C 109.5
H6A C6 H6B 109.5
H6A C6 H6C 109.5
H6B C6 H6C 109.5
Si2 C7 H7A 109.5
Si2 C7 H7B 109.5
Si2 C7 H7C 109.5
H7A C7 H7B 109.5
H7A C7 H7C 109.5
H7B C7 H7C 109.5
N2 C8 C4 110.76(14)
N2 C8 H8 111.0
N2 C8 C9 103.19(14)
C4 C8 H8 111.0
C4 C8 C9 109.51(15)
C9 C8 H8 111.0
C8 C9 H9A 111.1
C8 C9 H9B 111.1
H9A C9 H9B 109.1
C10 C9 C8 103.20(14)
C10 C9 H9A 111.1
C10 C9 H9B 111.1
C9 C10 H10A 111.2
C9 C10 H10B 111.2
H10A C10 H10B 109.1
C11 C10 C9 102.67(16)
C11 C10 H10A 111.2
C11 C10 H10B 111.2
N2 C11 C10 100.60(14)
N2 C11 H11A 111.7
N2 C11 H11B 111.7
C10 C11 H11A 111.7
C10 C11 H11B 111.7
H11A C11 H11B 109.4
S1 C12 H12A 109.5
S1 C12 H12B 109.5
S1 C12 H12C 109.5
H12A C12 H12B 109.5
H12A C12 H12C 109.5
H12B C12 H12C 109.5
O5 S2 N4 106.50(8)
O5 S2 C24 107.57(10)
O6 S2 O5 120.03(9)
O6 S2 N4 106.72(9)
O6 S2 C24 107.17(9)
N4 S2 C24 108.42(9)
F3 Si3 O4 171.94(6)
F3 Si3 C13 96.62(10)
F3 Si3 C14 97.97(9)
F3 Si3 C15 91.53(7)
C13 Si3 O4 85.29(9)
C13 Si3 C15 120.29(12)
C14 Si3 O4 87.85(9)
C14 Si3 C13 119.13(12)
C14 Si3 C15 117.98(11)
C15 Si3 O4 80.78(7)
F4 Si4 C17 107.37(8)
F4 Si4 C18 108.82(9)
F4 Si4 C19 108.26(9)
C18 Si4 C17 109.58(10)
C19 Si4 C17 109.87(10)
C19 Si4 C18 112.78(11)
C16 O4 Si3 112.64(11)
C15 N3 C17 117.71(15)
C16 N3 C15 114.30(15)
C16 N3 C17 127.92(15)
C20 N4 S2 119.00(12)
C20 N4 C23 111.25(14)
C23 N4 S2 119.55(12)
Si3 C13 H13A 109.5
Si3 C13 H13B 109.5
Si3 C13 H13C 109.5
H13A C13 H13B 109.5
H13A C13 H13C 109.5
H13B C13 H13C 109.5
Si3 C14 H14A 109.5
Si3 C14 H14B 109.5
Si3 C14 H14C 109.5
H14A C14 H14B 109.5
H14A C14 H14C 109.5
H14B C14 H14C 109.5
Si3 C15 H15A 109.1
Si3 C15 H15B 109.1
N3 C15 Si3 112.65(13)
N3 C15 H15A 109.1
N3 C15 H15B 109.1
H15A C15 H15B 107.8
O4 C16 N3 119.62(16)
O4 C16 C20 119.14(15)
N3 C16 C20 121.07(15)
Si4 C17 H17A 108.6
Si4 C17 H17B 108.6
N3 C17 Si4 114.49(13)
N3 C17 H17A 108.6
N3 C17 H17B 108.6
H17A C17 H17B 107.6
Si4 C18 H18A 109.5
Si4 C18 H18B 109.5
Si4 C18 H18C 109.5
H18A C18 H18B 109.5
H18A C18 H18C 109.5
H18B C18 H18C 109.5
Si4 C19 H19A 109.5
Si4 C19 H19B 109.5
Si4 C19 H19C 109.5
H19A C19 H19B 109.5
H19A C19 H19C 109.5
H19B C19 H19C 109.5
N4 C20 C16 111.82(14)
N4 C20 H20 108.5(14)
N4 C20 C21 102.25(14)
C16 C20 H20 110.6(14)
C16 C20 C21 110.95(15)
C21 C20 H20 112.4(14)
C20 C21 H21A 111.2
C20 C21 H21B 111.2
C20 C21 C22 102.70(15)
H21A C21 H21B 109.1
C22 C21 H21A 111.2
C22 C21 H21B 111.2
C21 C22 H22A 111.0
C21 C22 H22B 111.0
H22A C22 H22B 109.0
C23 C22 C21 103.91(15)
C23 C22 H22A 111.0
C23 C22 H22B 111.0
N4 C23 C22 103.87(14)
N4 C23 H23A 111.0
N4 C23 H23B 111.0
C22 C23 H23A 111.0
C22 C23 H23B 111.0
H23A C23 H23B 109.0
S2 C24 H24A 109.5
S2 C24 H24B 109.5
S2 C24 H24C 109.5
H24A C24 H24B 109.5
H24A C24 H24C 109.5
H24B C24 H24C 109.5

loop_
_geom_bond_atom_site_label_1
_geom_bond_atom_site_label_2
_geom_bond_distance
S1 O2 1.4351(14)
S1 O3 1.4353(14)
S1 N2 1.6119(17)
S1 C12 1.763(2)
Si1 F1 1.6921(12)
Si1 O1 2.0658(13)
Si1 C1 1.860(2)
Si1 C2 1.860(2)
Si1 C3 1.9023(18)
Si2 F2 1.6141(13)
Si2 C5 1.880(2)
Si2 C6 1.841(2)
Si2 C7 1.844(2)
O1 C4 1.253(2)
N1 C3 1.468(2)
N1 C4 1.325(2)
N1 C5 1.475(2)
N2 C8 1.467(2)
N2 C11 1.478(2)
C1 H1A 0.9800
C1 H1B 0.9800
C1 H1C 0.9800
C2 H2A 0.9800
C2 H2B 0.9800
C2 H2C 0.9800
C3 H3A 0.9900
C3 H3B 0.9900
C4 C8 1.522(2)
C5 H5A 0.9900
C5 H5B 0.9900
C6 H6A 0.9800
C6 H6B 0.9800
C6 H6C 0.9800
C7 H7A 0.9800
C7 H7B 0.9800
C7 H7C 0.9800
C8 H8 1.0000
C8 C9 1.543(3)
C9 H9A 0.9900
C9 H9B 0.9900
C9 C10 1.531(3)
C10 H10A 0.9900
C10 H10B 0.9900
C10 C11 1.516(3)
C11 H11A 0.9900
C11 H11B 0.9900
C12 H12A 0.9800
C12 H12B 0.9800
C12 H12C 0.9800
S2 O5 1.4365(15)
S2 O6 1.4355(14)
S2 N4 1.6176(16)
S2 C24 1.765(2)
Si3 F3 1.6928(13)
Si3 O4 2.0572(14)
Si3 C13 1.865(3)
Si3 C14 1.860(2)
Si3 C15 1.893(2)
Si4 F4 1.6121(13)
Si4 C17 1.8871(19)
Si4 C18 1.847(2)
Si4 C19 1.843(2)
O4 C16 1.261(2)
N3 C15 1.470(2)
N3 C16 1.324(2)
N3 C17 1.470(2)
N4 C20 1.475(2)
N4 C23 1.491(2)
C13 H13A 0.9800
C13 H13B 0.9800
C13 H13C 0.9800
C14 H14A 0.9800
C14 H14B 0.9800
C14 H14C 0.9800
C15 H15A 0.9900
C15 H15B 0.9900
C16 C20 1.516(2)
C17 H17A 0.9900
C17 H17B 0.9900
C18 H18A 0.9800
C18 H18B 0.9800
C18 H18C 0.9800
C19 H19A 0.9800
C19 H19B 0.9800
C19 H19C 0.9800
C20 H20 0.94(2)
C20 C21 1.532(3)
C21 H21A 0.9900
C21 H21B 0.9900
C21 C22 1.532(3)
C22 H22A 0.9900
C22 H22B 0.9900
C22 C23 1.523(3)
C23 H23A 0.9900
C23 H23B 0.9900
C24 H24A 0.9800
C24 H24B 0.9800
C24 H24C 0.9800

loop_
_geom_torsion_atom_site_label_1
_geom_torsion_atom_site_label_2
_geom_torsion_atom_site_label_3
_geom_torsion_atom_site_label_4
_geom_torsion
S1 N2 C8 C4 -85.35(17)
S1 N2 C8 C9 157.54(13)
S1 N2 C11 C10 178.43(13)
Si1 O1 C4 N1 -4.6(2)
Si1 O1 C4 C8 179.65(12)
F2 Si2 C5 N1 -53.19(14)
O1 C4 C8 N2 -24.0(2)
O1 C4 C8 C9 89.12(19)
O2 S1 N2 C8 43.79(15)
O2 S1 N2 C11 -164.12(14)
O3 S1 N2 C8 173.23(13)
O3 S1 N2 C11 -34.68(16)
N1 C4 C8 N2 160.22(16)
N1 C4 C8 C9 -86.6(2)
N2 C8 C9 C10 23.16(18)
C3 N1 C4 O1 -1.6(2)
C3 N1 C4 C8 174.20(16)
C3 N1 C5 Si2 83.98(18)
C4 N1 C3 Si1 7.4(2)
C4 N1 C5 Si2 -99.63(18)
C4 C8 C9 C10 -94.83(17)
C5 N1 C3 Si1 -175.79(13)
C5 N1 C4 O1 -178.08(17)
C5 N1 C4 C8 -2.3(3)
C6 Si2 C5 N1 -171.86(13)
C7 Si2 C5 N1 62.48(15)
C8 N2 C11 C10 -27.51(19)
C8 C9 C10 C11 -40.34(18)
C9 C10 C11 N2 40.78(18)
C11 N2 C8 C4 119.84(16)
C11 N2 C8 C9 2.73(19)
C12 S1 N2 C8 -71.29(15)
C12 S1 N2 C11 80.80(16)
S2 N4 C20 C16 -74.30(18)
S2 N4 C20 C21 166.93(13)
S2 N4 C23 C22 -142.54(14)
Si3 O4 C16 N3 -1.0(2)
Si3 O4 C16 C20 -176.17(12)
F3 Si3 C15 N3 -178.09(15)
F4 Si4 C17 N3 74.10(14)
O4 Si3 C15 N3 -0.53(14)
O4 C16 C20 N4 -44.5(2)
O4 C16 C20 C21 69.0(2)
O5 S2 N4 C20 43.75(15)
O5 S2 N4 C23 -174.01(14)
O6 S2 N4 C20 173.10(13)
O6 S2 N4 C23 -44.66(16)
N3 C16 C20 N4 140.41(17)
N3 C16 C20 C21 -106.12(19)
N4 C20 C21 C22 -36.92(19)
C13 Si3 C15 N3 -79.50(18)
C14 Si3 C15 N3 82.05(18)
C15 N3 C16 O4 0.5(2)
C15 N3 C16 C20 175.64(16)
C15 N3 C17 Si4 -69.24(19)
C16 N3 C15 Si3 0.2(2)
C16 N3 C17 Si4 114.10(18)
C16 C20 C21 C22 -156.29(16)
C17 N3 C15 Si3 -176.90(13)
C17 N3 C16 O4 177.31(17)
C17 N3 C16 C20 -7.6(3)
C18 Si4 C17 N3 -167.87(13)
C19 Si4 C17 N3 -43.43(16)
C20 N4 C23 C22 2.4(2)
C20 C21 C22 C23 39.2(2)
C21 C22 C23 N4 -25.7(2)
C23 N4 C20 C16 140.55(16)
C23 N4 C20 C21 21.79(19)
C24 S2 N4 C20 -71.75(15)
C24 S2 N4 C23 70.49(16)
